data_4314486
loop_
_publ_author_name
'Dmitry Pogozhev'
'St\'ephane A. Baudron'
'Mir Wais Hosseini'

_publ_contact_author
; Prof Mir Wais Hosseini
  Laboratoire de Chimie de Coordination Organique, 
  UMR CNRS 7140, Universit\'e Louis Pasteur,
  F-67000 Strasbourg, France 
;
_publ_contact_author_email hosseini@unistra.fr
_publ_contact_author_fax '33 3 68 85 13 23'
_publ_contact_author_phone '33 3 68 85 13 25'
_publ_section_title
;
 Assembly of Heteroleptic Copper Complexes with Silver Salts: From
 Discrete Trinuclear Complexes to Infinite Networks
;
_journal_name_full 'Inorganic Chemistry'
_journal_page_first 331
_journal_page_last 338
_journal_paper_doi 10.1021/ic902057d
_journal_volume 49
_journal_year 2010
_chemical_formula_moiety 'C24 H19 Cu N5 O2'
_chemical_formula_sum 'C24 H19 Cu N5 O2'
_chemical_formula_weight 472.98
_chemical_name_systematic
;
 ?
;
_space_group_IT_number 14
_symmetry_cell_setting monoclinic
_symmetry_space_group_name_Hall '-P 2ybc'
_symmetry_space_group_name_H-M 'P 1 21/c 1'
_atom_sites_solution_hydrogens geom
_atom_sites_solution_primary direct
_atom_sites_solution_secondary difmap
_audit_creation_method SHELXL-97
_cell_angle_alpha 90.00
_cell_angle_beta 94.0810(10)
_cell_angle_gamma 90.00
_cell_formula_units_Z 8
_cell_length_a 9.0755(3)
_cell_length_b 21.5983(6)
_cell_length_c 21.3201(6)
_cell_measurement_reflns_used 8164
_cell_measurement_temperature 173(2)
_cell_measurement_theta_max 26.77
_cell_measurement_theta_min 2.44
_cell_volume 4168.5(2)
_computing_cell_refinement 'Bruker SAINT'
_computing_data_collection 'Bruker APEX2'
_computing_data_reduction 'Bruker SAINT'
_computing_molecular_graphics 'Bruker SHELXTL'
_computing_publication_material 'Bruker SHELXTL'
_computing_structure_refinement 'SHELXL-97 (Sheldrick, 2008)'
_computing_structure_solution 'SHELXS-97 (Sheldrick, 2008)'
_diffrn_ambient_temperature 173(2)
_diffrn_measured_fraction_theta_full 0.999
_diffrn_measured_fraction_theta_max 0.999
_diffrn_measurement_device_type 'Bruker APEX-II CCD'
_diffrn_measurement_method '\f and \w scans'
_diffrn_radiation_monochromator graphite
_diffrn_radiation_source 'fine-focus sealed tube'
_diffrn_radiation_type MoK\a
_diffrn_radiation_wavelength 0.71073
_diffrn_reflns_av_R_equivalents 0.0398
_diffrn_reflns_av_sigmaI/netI 0.0423
_diffrn_reflns_limit_h_max 10
_diffrn_reflns_limit_h_min -11
_diffrn_reflns_limit_k_max 28
_diffrn_reflns_limit_k_min -28
_diffrn_reflns_limit_l_max 27
_diffrn_reflns_limit_l_min -27
_diffrn_reflns_number 39063
_diffrn_reflns_theta_full 27.52
_diffrn_reflns_theta_max 27.52
_diffrn_reflns_theta_min 1.34
_exptl_absorpt_coefficient_mu 1.081
_exptl_absorpt_correction_T_max 0.9787
_exptl_absorpt_correction_T_min 0.8904
_exptl_absorpt_correction_type multi-scan
_exptl_absorpt_process_details sadabs
_exptl_crystal_colour yellow-orange
_exptl_crystal_density_diffrn 1.507
_exptl_crystal_density_meas ?
_exptl_crystal_density_method 'not measured'
_exptl_crystal_description platelet
_exptl_crystal_F_000 1944
_exptl_crystal_size_max 0.11
_exptl_crystal_size_mid 0.09
_exptl_crystal_size_min 0.02
_refine_diff_density_max 0.808
_refine_diff_density_min -0.498
_refine_diff_density_rms 0.113
_refine_ls_extinction_method none
_refine_ls_goodness_of_fit_ref 1.082
_refine_ls_hydrogen_treatment constr
_refine_ls_matrix_type full
_refine_ls_number_parameters 581
_refine_ls_number_reflns 9592
_refine_ls_number_restraints 0
_refine_ls_restrained_S_all 1.082
_refine_ls_R_factor_all 0.0623
_refine_ls_R_factor_gt 0.0385
_refine_ls_shift/su_max 0.001
_refine_ls_shift/su_mean 0.000
_refine_ls_structure_factor_coef Fsqd
_refine_ls_weighting_details 'calc w=1/[\s^2^(Fo^2^)+(0.0568P)^2^+2.0290P] where P=(Fo^2^+2Fc^2^)/3'
_refine_ls_weighting_scheme calc
_refine_ls_wR_factor_gt 0.0998
_refine_ls_wR_factor_ref 0.1161
_reflns_number_gt 7213
_reflns_number_total 9592
_reflns_threshold_expression >2sigma(I)
_cod_data_source_file ic902057d_si_001_05.cif
_cod_data_source_block compound9
_cod_depositor_comments
;
The following automatic conversions were performed:

'_symmetry_cell_setting' value 'Monoclinic' changed to 'monoclinic'
according to the built-in table from CIF Core dictionary named
'cif_core.dic' version 2.4.1 from 2010-06-29.

Automatic conversion script
Id: cif_fix_values 1646 2011-03-28 12:23:43Z adriana 

The following automatic conversions were performed:

'_exptl_crystal_density_meas' value 'not measured' was changed to '?'
- the value is perceived as not measured.

Automatic conversion script
Id: cif_fix_values 3008 2015-01-20 13:52:24Z robertas 
;
_cod_original_sg_symbol_H-M 'P 1 21/c 1 '
_cod_database_code 4314486

loop_
_symmetry_equiv_pos_as_xyz
'x, y, z'
'-x, y+1/2, -z+1/2'
'-x, -y, -z'
'x, -y-1/2, z-1/2'

loop_
_atom_site_label
_atom_site_type_symbol
_atom_site_fract_x
_atom_site_fract_y
_atom_site_fract_z
_atom_site_U_iso_or_equiv
_atom_site_adp_type
_atom_site_occupancy
_atom_site_symmetry_multiplicity
_atom_site_calc_flag
_atom_site_refinement_flags
_atom_site_disorder_assembly
_atom_site_disorder_group
C1 C 0.5805(3) 0.53737(12) 0.56522(13) 0.0283(6) Uani 1 1 d . . .
H1 H 0.5883 0.5744 0.5434 0.034 Uiso 1 1 calc R . .
C2 C 0.6916(3) 0.49206(13) 0.57072(14) 0.0316(6) Uani 1 1 d . . .
H2 H 0.7834 0.4938 0.5540 0.038 Uiso 1 1 calc R . .
C3 C 0.6385(3) 0.44488(12) 0.60556(13) 0.0282(6) Uani 1 1 d . . .
H3 H 0.6879 0.4085 0.6171 0.034 Uiso 1 1 calc R . .
C4 C 0.4937(3) 0.46179(11) 0.62079(12) 0.0242(5) Uani 1 1 d . . .
C5 C 0.3928(3) 0.42730(11) 0.65285(12) 0.0238(5) Uani 1 1 d . . .
C6 C 0.2489(3) 0.44461(11) 0.66297(12) 0.0232(5) Uani 1 1 d . . .
C7 C 0.1440(3) 0.41230(13) 0.69730(13) 0.0313(6) Uani 1 1 d . . .
H7 H 0.1590 0.3746 0.7179 0.038 Uiso 1 1 calc R . .
C8 C 0.0169(3) 0.44687(14) 0.69444(14) 0.0351(7) Uani 1 1 d . . .
H8 H -0.0706 0.4373 0.7125 0.042 Uiso 1 1 calc R . .
C9 C 0.0458(3) 0.49991(13) 0.65859(13) 0.0313(6) Uani 1 1 d . . .
H9 H -0.0221 0.5314 0.6494 0.038 Uiso 1 1 calc R . .
C10 C 0.4431(3) 0.36469(12) 0.67724(12) 0.0248(6) Uani 1 1 d . . .
C11 C 0.3675(3) 0.31124(12) 0.65767(13) 0.0289(6) Uani 1 1 d . . .
H11 H 0.2831 0.3144 0.6304 0.035 Uiso 1 1 calc R . .
C12 C 0.6178(3) 0.30201(13) 0.73967(13) 0.0304(6) Uani 1 1 d . . .
H12 H 0.7016 0.2989 0.7673 0.036 Uiso 1 1 calc R . .
C13 C 0.5423(3) 0.24941(12) 0.71945(12) 0.0286(6) Uani 1 1 d . . .
C14 C 0.4167(3) 0.25284(13) 0.67842(13) 0.0305(6) Uani 1 1 d . . .
H14 H 0.3664 0.2172 0.6651 0.037 Uiso 1 1 calc R . .
C15 C 0.5680(3) 0.35943(12) 0.71860(12) 0.0281(6) Uani 1 1 d . . .
H15 H 0.6186 0.3949 0.7323 0.034 Uiso 1 1 calc R . .
C16 C 0.6164(3) 0.17366(12) 0.80242(12) 0.0272(6) Uani 1 1 d . . .
H16 H 0.5913 0.1983 0.8358 0.033 Uiso 1 1 calc R . .
C17 C 0.6439(4) 0.14090(14) 0.70634(14) 0.0376(7) Uani 1 1 d . . .
H17 H 0.6430 0.1383 0.6628 0.045 Uiso 1 1 calc R . .
C18 C 0.6919(3) 0.09784(13) 0.74833(13) 0.0341(7) Uani 1 1 d . . .
H18 H 0.7302 0.0595 0.7380 0.041 Uiso 1 1 calc R . .
C19 C 0.4131(4) 0.70565(14) 0.47310(15) 0.0419(8) Uani 1 1 d . . .
H19A H 0.5077 0.7066 0.4963 0.063 Uiso 1 1 calc R . .
H19B H 0.3735 0.7469 0.4699 0.063 Uiso 1 1 calc R . .
H19C H 0.4240 0.6895 0.4317 0.063 Uiso 1 1 calc R . .
C20 C 0.3099(3) 0.66501(11) 0.50655(12) 0.0283(6) Uani 1 1 d . . .
C21 C 0.1625(3) 0.65773(12) 0.48180(12) 0.0279(6) Uani 1 1 d . . .
C22 C 0.0540(3) 0.62427(12) 0.51268(13) 0.0297(6) Uani 1 1 d . . .
C23 C -0.1019(3) 0.62202(15) 0.48402(15) 0.0410(8) Uani 1 1 d . . .
H23A H -0.1043 0.6001 0.4448 0.062 Uiso 1 1 calc R . .
H23B H -0.1376 0.6634 0.4768 0.062 Uiso 1 1 calc R . .
H23C H -0.1633 0.6011 0.5122 0.062 Uiso 1 1 calc R . .
C24 C 0.1213(4) 0.68447(13) 0.42182(14) 0.0367(7) Uani 1 1 d . . .
N1 N 0.4624(2) 0.52070(9) 0.59513(10) 0.0230(5) Uani 1 1 d . . .
N2 N 0.1831(2) 0.49918(9) 0.63955(10) 0.0236(5) Uani 1 1 d . . .
N3 N 0.5959(3) 0.19013(10) 0.74137(11) 0.0290(5) Uani 1 1 d . . .
N4 N 0.6767(3) 0.11803(10) 0.80894(11) 0.0286(5) Uani 1 1 d . . .
N5 N 0.0909(4) 0.70607(13) 0.37349(13) 0.0529(8) Uani 1 1 d . . .
O1 O 0.3630(2) 0.63918(8) 0.55638(9) 0.0293(4) Uani 1 1 d . . .
O2 O 0.0805(2) 0.59576(9) 0.56348(9) 0.0334(5) Uani 1 1 d . . .
Cu1 Cu 0.27834(4) 0.568009(14) 0.599383(15) 0.02359(9) Uani 1 1 d . . .
C25 C 0.2530(3) 0.47188(13) 0.87769(15) 0.0338(7) Uani 1 1 d . . .
H25 H 0.2656 0.5137 0.8872 0.041 Uiso 1 1 calc R . .
C26 C 0.3615(3) 0.43437(14) 0.85287(16) 0.0391(7) Uani 1 1 d . . .
H26 H 0.4555 0.4466 0.8432 0.047 Uiso 1 1 calc R . .
C27 C 0.3026(3) 0.37680(13) 0.84569(13) 0.0310(6) Uani 1 1 d . . .
H27 H 0.3489 0.3421 0.8304 0.037 Uiso 1 1 calc R . .
C28 C 0.1567(3) 0.37965(11) 0.86590(11) 0.0226(5) Uani 1 1 d . . .
C29 C 0.0524(3) 0.33278(11) 0.86561(11) 0.0223(5) Uani 1 1 d . . .
C30 C -0.0906(3) 0.33838(11) 0.88515(11) 0.0227(5) Uani 1 1 d . . .
C31 C -0.1957(3) 0.29011(12) 0.89015(12) 0.0279(6) Uani 1 1 d . . .
H31 H -0.1818 0.2483 0.8818 0.033 Uiso 1 1 calc R . .
C32 C -0.3217(3) 0.31700(13) 0.90960(14) 0.0329(6) Uani 1 1 d . . .
H32 H -0.4099 0.2971 0.9165 0.039 Uiso 1 1 calc R . .
C33 C -0.2915(3) 0.38037(13) 0.91695(13) 0.0291(6) Uani 1 1 d . . .
H33 H -0.3589 0.4094 0.9298 0.035 Uiso 1 1 calc R . .
C34 C 0.0906(3) 0.27151(11) 0.83738(11) 0.0228(5) Uani 1 1 d . . .
C35 C 0.0364(3) 0.25934(12) 0.77586(12) 0.0262(6) Uani 1 1 d . . .
H35 H -0.0205 0.2890 0.7538 0.031 Uiso 1 1 calc R . .
C36 C 0.0656(3) 0.20426(12) 0.74740(12) 0.0271(6) Uani 1 1 d . . .
H36 H 0.0304 0.1971 0.7060 0.033 Uiso 1 1 calc R . .
C37 C 0.1479(3) 0.15923(11) 0.78051(12) 0.0253(6) Uani 1 1 d . . .
C38 C 0.2035(4) 0.17057(13) 0.84154(13) 0.0369(7) Uani 1 1 d . . .
H38 H 0.2592 0.1405 0.8636 0.044 Uiso 1 1 calc R . .
C39 C 0.1756(4) 0.22686(13) 0.86957(13) 0.0371(7) Uani 1 1 d . . .
H39 H 0.2144 0.2347 0.9103 0.045 Uiso 1 1 calc R . .
C40 C 0.0849(3) 0.07401(12) 0.70534(12) 0.0268(6) Uani 1 1 d . . .
H40 H -0.0080 0.0890 0.6918 0.032 Uiso 1 1 calc R . .
C41 C 0.3001(3) 0.06563(13) 0.75738(14) 0.0319(6) Uani 1 1 d . . .
H41 H 0.3824 0.0721 0.7851 0.038 Uiso 1 1 calc R . .
C42 C 0.2782(3) 0.01890(12) 0.71561(14) 0.0322(6) Uani 1 1 d . . .
H42 H 0.3460 -0.0125 0.7097 0.039 Uiso 1 1 calc R . .
C43 C 0.0996(4) 0.65733(13) 0.94720(14) 0.0371(7) Uani 1 1 d . . .
H43A H 0.1993 0.6422 0.9502 0.056 Uiso 1 1 calc R . .
H43B H 0.0840 0.6828 0.9831 0.056 Uiso 1 1 calc R . .
H43C H 0.0828 0.6814 0.9095 0.056 Uiso 1 1 calc R . .
C44 C -0.0057(3) 0.60366(12) 0.94535(12) 0.0281(6) Uani 1 1 d . . .
C45 C -0.1570(3) 0.61379(12) 0.95430(12) 0.0292(6) Uani 1 1 d . . .
C46 C -0.2642(3) 0.56615(12) 0.95517(12) 0.0296(6) Uani 1 1 d . . .
C47 C -0.4186(4) 0.58249(15) 0.96922(18) 0.0471(8) Uani 1 1 d . . .
H47A H -0.4809 0.5468 0.9630 0.071 Uiso 1 1 calc R . .
H47B H -0.4547 0.6151 0.9416 0.071 Uiso 1 1 calc R . .
H47C H -0.4194 0.5961 1.0120 0.071 Uiso 1 1 calc R . .
C48 C -0.2029(4) 0.67585(13) 0.96601(13) 0.0328(7) Uani 1 1 d . . .
N6 N 0.1299(2) 0.44017(9) 0.88588(10) 0.0243(5) Uani 1 1 d . . .
N7 N -0.1537(2) 0.39384(9) 0.90312(10) 0.0233(5) Uani 1 1 d . . .
N8 N 0.1750(3) 0.10150(10) 0.75017(10) 0.0254(5) Uani 1 1 d . . .
N9 N 0.1434(3) 0.02389(10) 0.68315(10) 0.0264(5) Uani 1 1 d . . .
N10 N -0.2403(3) 0.72548(12) 0.97487(13) 0.0470(7) Uani 1 1 d . . .
O3 O 0.0480(2) 0.55135(8) 0.93472(9) 0.0309(4) Uani 1 1 d . . .
O4 O -0.2375(2) 0.51008(8) 0.94511(9) 0.0300(4) Uani 1 1 d . . .
Cu2 Cu -0.05916(4) 0.475275(13) 0.908582(15) 0.02242(9) Uani 1 1 d . . .

loop_
_atom_site_aniso_label
_atom_site_aniso_U_11
_atom_site_aniso_U_22
_atom_site_aniso_U_33
_atom_site_aniso_U_23
_atom_site_aniso_U_13
_atom_site_aniso_U_12
C1 0.0288(15) 0.0245(13) 0.0317(14) 0.0013(11) 0.0036(12) -0.0024(11)
C2 0.0234(15) 0.0333(15) 0.0382(16) -0.0007(12) 0.0034(12) 0.0026(12)
C3 0.0271(15) 0.0254(13) 0.0318(14) -0.0021(11) 0.0004(11) 0.0035(11)
C4 0.0269(14) 0.0211(12) 0.0238(13) -0.0029(10) -0.0037(11) 0.0010(11)
C5 0.0294(15) 0.0213(12) 0.0199(12) -0.0012(9) -0.0029(10) 0.0005(11)
C6 0.0266(14) 0.0207(12) 0.0215(12) 0.0006(10) -0.0032(10) -0.0024(11)
C7 0.0374(17) 0.0285(14) 0.0278(14) 0.0050(11) 0.0015(12) -0.0044(13)
C8 0.0306(17) 0.0357(16) 0.0403(17) -0.0007(13) 0.0112(13) -0.0034(13)
C9 0.0296(16) 0.0297(14) 0.0345(15) -0.0023(12) 0.0004(12) 0.0021(12)
C10 0.0299(15) 0.0218(12) 0.0226(13) 0.0029(10) 0.0016(11) 0.0007(11)
C11 0.0300(15) 0.0274(13) 0.0282(14) 0.0038(11) -0.0053(11) -0.0010(12)
C12 0.0292(16) 0.0328(14) 0.0283(14) 0.0057(11) -0.0051(11) 0.0014(12)
C13 0.0352(16) 0.0243(13) 0.0264(14) 0.0072(10) 0.0031(12) 0.0050(12)
C14 0.0348(17) 0.0249(13) 0.0312(14) 0.0027(11) -0.0023(12) -0.0018(12)
C15 0.0321(16) 0.0220(13) 0.0297(14) 0.0004(10) -0.0017(12) -0.0015(11)
C16 0.0378(17) 0.0214(12) 0.0221(13) 0.0019(10) 0.0002(11) -0.0034(11)
C17 0.049(2) 0.0369(16) 0.0275(15) 0.0022(12) 0.0047(13) 0.0105(15)
C18 0.0405(18) 0.0284(14) 0.0340(15) 0.0015(12) 0.0062(13) 0.0089(13)
C19 0.054(2) 0.0357(16) 0.0374(17) 0.0037(13) 0.0104(15) -0.0085(15)
C20 0.0412(17) 0.0173(12) 0.0270(14) -0.0016(10) 0.0058(12) 0.0048(12)
C21 0.0396(17) 0.0223(12) 0.0216(13) 0.0002(10) 0.0000(11) 0.0058(12)
C22 0.0352(16) 0.0233(13) 0.0299(14) -0.0009(11) -0.0036(12) 0.0069(12)
C23 0.0358(18) 0.0427(17) 0.0427(18) 0.0109(14) -0.0107(14) 0.0041(14)
C24 0.055(2) 0.0258(14) 0.0292(15) -0.0020(12) 0.0005(14) 0.0039(14)
N1 0.0250(12) 0.0222(10) 0.0215(11) 0.0022(8) -0.0001(9) 0.0013(9)
N2 0.0246(12) 0.0184(10) 0.0272(11) 0.0000(9) -0.0027(9) -0.0007(9)
N3 0.0340(14) 0.0234(11) 0.0296(12) 0.0051(9) 0.0016(10) 0.0053(10)
N4 0.0317(13) 0.0230(11) 0.0307(12) 0.0034(9) -0.0007(10) 0.0013(10)
N5 0.085(2) 0.0383(15) 0.0336(15) 0.0071(12) -0.0104(15) 0.0050(15)
O1 0.0323(11) 0.0234(9) 0.0317(10) 0.0037(8) -0.0011(8) -0.0006(8)
O2 0.0270(11) 0.0363(11) 0.0360(11) 0.0147(9) -0.0037(8) 0.0044(9)
Cu1 0.02416(18) 0.01871(16) 0.02733(17) 0.00277(12) -0.00202(13) 0.00094(13)
C25 0.0286(16) 0.0266(14) 0.0467(18) 0.0033(12) 0.0048(13) -0.0048(12)
C26 0.0254(16) 0.0409(17) 0.0513(19) 0.0071(14) 0.0056(14) -0.0022(13)
C27 0.0277(16) 0.0340(15) 0.0318(15) 0.0024(12) 0.0052(12) 0.0071(12)
C28 0.0255(14) 0.0203(12) 0.0222(12) 0.0028(9) 0.0022(10) 0.0036(10)
C29 0.0283(14) 0.0195(11) 0.0188(12) 0.0004(9) -0.0003(10) 0.0034(10)
C30 0.0281(14) 0.0189(12) 0.0209(12) 0.0003(9) 0.0000(10) -0.0008(10)
C31 0.0340(16) 0.0226(12) 0.0268(14) -0.0008(10) -0.0002(11) -0.0047(12)
C32 0.0270(16) 0.0327(15) 0.0393(16) -0.0008(12) 0.0053(12) -0.0083(12)
C33 0.0260(15) 0.0284(14) 0.0334(15) -0.0002(11) 0.0051(12) 0.0010(12)
C34 0.0289(15) 0.0197(12) 0.0200(12) -0.0025(9) 0.0021(10) 0.0013(11)
C35 0.0318(15) 0.0230(12) 0.0233(13) 0.0031(10) -0.0024(11) 0.0055(11)
C36 0.0333(16) 0.0273(13) 0.0199(12) -0.0039(10) -0.0030(11) 0.0029(12)
C37 0.0313(15) 0.0207(12) 0.0241(13) -0.0038(10) 0.0032(11) 0.0021(11)
C38 0.054(2) 0.0270(14) 0.0278(14) -0.0018(11) -0.0087(13) 0.0177(14)
C39 0.058(2) 0.0295(14) 0.0216(14) -0.0068(11) -0.0124(13) 0.0104(14)
C40 0.0282(15) 0.0267(13) 0.0254(13) -0.0032(10) 0.0017(11) 0.0013(11)
C41 0.0301(16) 0.0284(14) 0.0366(15) -0.0031(12) -0.0026(12) 0.0063(12)
C42 0.0338(17) 0.0247(13) 0.0383(16) -0.0030(11) 0.0037(13) 0.0088(12)
C43 0.052(2) 0.0225(13) 0.0357(16) -0.0014(12) -0.0013(14) -0.0052(13)
C44 0.0438(18) 0.0207(12) 0.0189(12) -0.0008(10) -0.0042(11) -0.0013(12)
C45 0.0444(18) 0.0202(12) 0.0228(13) -0.0030(10) 0.0013(12) 0.0045(12)
C46 0.0406(17) 0.0278(13) 0.0210(13) 0.0009(10) 0.0066(12) 0.0068(12)
C47 0.044(2) 0.0382(17) 0.061(2) -0.0009(15) 0.0201(17) 0.0083(15)
C48 0.0476(19) 0.0257(14) 0.0246(14) -0.0034(11) -0.0015(12) 0.0060(13)
N6 0.0258(12) 0.0188(10) 0.0286(12) 0.0022(8) 0.0028(9) 0.0007(9)
N7 0.0249(12) 0.0178(10) 0.0275(11) 0.0001(8) 0.0042(9) 0.0007(9)
N8 0.0302(13) 0.0211(10) 0.0247(11) -0.0039(9) 0.0016(9) 0.0037(9)
N9 0.0336(13) 0.0223(11) 0.0238(11) -0.0036(9) 0.0054(10) -0.0005(10)
N10 0.063(2) 0.0304(14) 0.0460(16) -0.0076(12) -0.0043(14) 0.0112(13)
O3 0.0327(11) 0.0193(9) 0.0400(11) -0.0023(8) -0.0022(9) 0.0006(8)
O4 0.0363(12) 0.0209(9) 0.0338(11) -0.0001(8) 0.0100(9) 0.0019(8)
Cu2 0.02631(18) 0.01471(15) 0.02644(17) 0.00044(12) 0.00323(13) 0.00102(12)

loop_
_atom_type_symbol
_atom_type_description
_atom_type_scat_dispersion_real
_atom_type_scat_dispersion_imag
_atom_type_scat_source
C C 0.0033 0.0016 'International Tables Vol C Tables 4.2.6.8 and 6.1.1.4'
H H 0.0000 0.0000 'International Tables Vol C Tables 4.2.6.8 and 6.1.1.4'
N N 0.0061 0.0033 'International Tables Vol C Tables 4.2.6.8 and 6.1.1.4'
O O 0.0106 0.0060 'International Tables Vol C Tables 4.2.6.8 and 6.1.1.4'
Cu Cu 0.3201 1.2651 'International Tables Vol C Tables 4.2.6.8 and 6.1.1.4'

loop_
_geom_angle_atom_site_label_1
_geom_angle_atom_site_label_2
_geom_angle_atom_site_label_3
_geom_angle
_geom_angle_site_symmetry_1
_geom_angle_site_symmetry_3
_geom_angle_publ_flag
N1 C1 C2 111.6(2) . . ?
N1 C1 H1 124.2 . . ?
C2 C1 H1 124.2 . . ?
C3 C2 C1 106.6(3) . . ?
C3 C2 H2 126.7 . . ?
C1 C2 H2 126.7 . . ?
C2 C3 C4 107.4(2) . . ?
C2 C3 H3 126.3 . . ?
C4 C3 H3 126.3 . . ?
C5 C4 N1 123.5(2) . . ?
C5 C4 C3 128.5(2) . . ?
N1 C4 C3 107.9(2) . . ?
C6 C5 C4 126.0(2) . . ?
C6 C5 C10 116.9(2) . . ?
C4 C5 C10 117.0(2) . . ?
C5 C6 N2 123.6(2) . . ?
C5 C6 C7 128.1(2) . . ?
N2 C6 C7 108.3(2) . . ?
C8 C7 C6 107.5(2) . . ?
C8 C7 H7 126.2 . . ?
C6 C7 H7 126.2 . . ?
C7 C8 C9 106.1(3) . . ?
C7 C8 H8 126.9 . . ?
C9 C8 H8 126.9 . . ?
N2 C9 C8 111.6(3) . . ?
N2 C9 H9 124.2 . . ?
C8 C9 H9 124.2 . . ?
C15 C10 C11 119.0(2) . . ?
C15 C10 C5 120.4(2) . . ?
C11 C10 C5 120.6(2) . . ?
C10 C11 C14 120.9(3) . . ?
C10 C11 H11 119.5 . . ?
C14 C11 H11 119.5 . . ?
C13 C12 C15 119.5(3) . . ?
C13 C12 H12 120.2 . . ?
C15 C12 H12 120.2 . . ?
C12 C13 C14 121.3(2) . . ?
C12 C13 N3 118.9(2) . . ?
C14 C13 N3 119.8(3) . . ?
C13 C14 C11 118.4(3) . . ?
C13 C14 H14 120.8 . . ?
C11 C14 H14 120.8 . . ?
C12 C15 C10 120.8(3) . . ?
C12 C15 H15 119.6 . . ?
C10 C15 H15 119.6 . . ?
N4 C16 N3 111.6(2) . . ?
N4 C16 H16 124.2 . . ?
N3 C16 H16 124.2 . . ?
C18 C17 N3 105.8(3) . . ?
C18 C17 H17 127.1 . . ?
N3 C17 H17 127.1 . . ?
C17 C18 N4 110.9(3) . . ?
C17 C18 H18 124.6 . . ?
N4 C18 H18 124.6 . . ?
C20 C19 H19A 109.5 . . ?
C20 C19 H19B 109.5 . . ?
H19A C19 H19B 109.5 . . ?
C20 C19 H19C 109.5 . . ?
H19A C19 H19C 109.5 . . ?
H19B C19 H19C 109.5 . . ?
O1 C20 C21 124.0(3) . . ?
O1 C20 C19 116.4(3) . . ?
C21 C20 C19 119.6(3) . . ?
C20 C21 C22 123.6(2) . . ?
C20 C21 C24 118.0(3) . . ?
C22 C21 C24 118.4(3) . . ?
O2 C22 C21 123.6(3) . . ?
O2 C22 C23 116.9(3) . . ?
C21 C22 C23 119.5(2) . . ?
C22 C23 H23A 109.5 . . ?
C22 C23 H23B 109.5 . . ?
H23A C23 H23B 109.5 . . ?
C22 C23 H23C 109.5 . . ?
H23A C23 H23C 109.5 . . ?
H23B C23 H23C 109.5 . . ?
N5 C24 C21 178.8(4) . . ?
C1 N1 C4 106.4(2) . . ?
C1 N1 Cu1 126.56(18) . . ?
C4 N1 Cu1 126.96(18) . . ?
C9 N2 C6 106.5(2) . . ?
C9 N2 Cu1 125.18(18) . . ?
C6 N2 Cu1 127.54(18) . . ?
C16 N3 C17 106.9(2) . . ?
C16 N3 C13 124.7(2) . . ?
C17 N3 C13 128.3(2) . . ?
C16 N4 C18 104.9(2) . . ?
C16 N4 Cu1 125.21(18) . 2_646 ?
C18 N4 Cu1 129.71(18) . 2_646 ?
C20 O1 Cu1 126.64(19) . . ?
C22 O2 Cu1 126.3(2) . . ?
N2 Cu1 N1 91.63(9) . . ?
N2 Cu1 O1 176.54(9) . . ?
N1 Cu1 O1 91.35(9) . . ?
N2 Cu1 O2 89.01(9) . . ?
N1 Cu1 O2 152.09(9) . . ?
O1 Cu1 O2 87.54(8) . . ?
N2 Cu1 N4 92.49(9) . 2_656 ?
N1 Cu1 N4 100.83(9) . 2_656 ?
O1 Cu1 N4 88.68(8) . 2_656 ?
O2 Cu1 N4 107.02(9) . 2_656 ?
N6 C25 C26 111.7(3) . . ?
N6 C25 H25 124.2 . . ?
C26 C25 H25 124.2 . . ?
C27 C26 C25 106.8(3) . . ?
C27 C26 H26 126.6 . . ?
C25 C26 H26 126.6 . . ?
C26 C27 C28 107.1(3) . . ?
C26 C27 H27 126.5 . . ?
C28 C27 H27 126.5 . . ?
C29 C28 N6 123.3(2) . . ?
C29 C28 C27 128.1(2) . . ?
N6 C28 C27 108.5(2) . . ?
C28 C29 C30 125.8(2) . . ?
C28 C29 C34 117.8(2) . . ?
C30 C29 C34 116.2(2) . . ?
N7 C30 C29 124.5(2) . . ?
N7 C30 C31 108.6(2) . . ?
C29 C30 C31 127.0(2) . . ?
C32 C31 C30 106.9(2) . . ?
C32 C31 H31 126.6 . . ?
C30 C31 H31 126.6 . . ?
C31 C32 C33 106.7(3) . . ?
C31 C32 H32 126.7 . . ?
C33 C32 H32 126.7 . . ?
N7 C33 C32 111.5(3) . . ?
N7 C33 H33 124.3 . . ?
C32 C33 H33 124.3 . . ?
C39 C34 C35 118.8(2) . . ?
C39 C34 C29 123.4(2) . . ?
C35 C34 C29 117.8(2) . . ?
C36 C35 C34 120.9(2) . . ?
C36 C35 H35 119.5 . . ?
C34 C35 H35 119.5 . . ?
C35 C36 C37 119.8(2) . . ?
C35 C36 H36 120.1 . . ?
C37 C36 H36 120.1 . . ?
C38 C37 C36 120.1(2) . . ?
C38 C37 N8 121.0(2) . . ?
C36 C37 N8 118.9(2) . . ?
C37 C38 C39 119.7(2) . . ?
C37 C38 H38 120.2 . . ?
C39 C38 H38 120.2 . . ?
C34 C39 C38 120.6(2) . . ?
C34 C39 H39 119.7 . . ?
C38 C39 H39 119.7 . . ?
N9 C40 N8 112.3(2) . . ?
N9 C40 H40 123.9 . . ?
N8 C40 H40 123.9 . . ?
C42 C41 N8 105.4(3) . . ?
C42 C41 H41 127.3 . . ?
N8 C41 H41 127.3 . . ?
C41 C42 N9 111.0(2) . . ?
C41 C42 H42 124.5 . . ?
N9 C42 H42 124.5 . . ?
C44 C43 H43A 109.5 . . ?
C44 C43 H43B 109.5 . . ?
H43A C43 H43B 109.5 . . ?
C44 C43 H43C 109.5 . . ?
H43A C43 H43C 109.5 . . ?
H43B C43 H43C 109.5 . . ?
O3 C44 C45 123.7(3) . . ?
O3 C44 C43 116.4(3) . . ?
C45 C44 C43 119.9(2) . . ?
C44 C45 C46 124.2(2) . . ?
C44 C45 C48 117.7(3) . . ?
C46 C45 C48 118.0(3) . . ?
O4 C46 C45 123.8(3) . . ?
O4 C46 C47 117.1(3) . . ?
C45 C46 C47 119.0(3) . . ?
C46 C47 H47A 109.5 . . ?
C46 C47 H47B 109.5 . . ?
H47A C47 H47B 109.5 . . ?
C46 C47 H47C 109.5 . . ?
H47A C47 H47C 109.5 . . ?
H47B C47 H47C 109.5 . . ?
N10 C48 C45 179.4(3) . . ?
C25 N6 C28 105.9(2) . . ?
C25 N6 Cu2 126.03(18) . . ?
C28 N6 Cu2 127.41(18) . . ?
C33 N7 C30 106.4(2) . . ?
C33 N7 Cu2 126.54(18) . . ?
C30 N7 Cu2 127.01(18) . . ?
C40 N8 C41 106.6(2) . . ?
C40 N8 C37 125.9(2) . . ?
C41 N8 C37 127.3(2) . . ?
C40 N9 C42 104.7(2) . . ?
C40 N9 Cu2 124.44(19) . 2_546 ?
C42 N9 Cu2 128.73(18) . 2_546 ?
C44 O3 Cu2 127.64(19) . . ?
C46 O4 Cu2 126.99(19) . . ?
N7 Cu2 N6 91.45(9) . . ?
N7 Cu2 O3 166.48(8) . . ?
N6 Cu2 O3 88.24(9) . . ?
N7 Cu2 O4 89.85(8) . . ?
N6 Cu2 O4 171.23(9) . . ?
O3 Cu2 O4 88.46(8) . . ?
N7 Cu2 N9 103.98(8) . 2_556 ?
N6 Cu2 N9 102.09(9) . 2_556 ?
O3 Cu2 N9 89.28(8) . 2_556 ?
O4 Cu2 N9 85.99(8) . 2_556 ?

loop_
_geom_bond_atom_site_label_1
_geom_bond_atom_site_label_2
_geom_bond_distance
_geom_bond_site_symmetry_2
_geom_bond_publ_flag
C1 N1 1.336(4) . ?
C1 C2 1.404(4) . ?
C1 H1 0.9300 . ?
C2 C3 1.369(4) . ?
C2 H2 0.9300 . ?
C3 C4 1.424(4) . ?
C3 H3 0.9300 . ?
C4 C5 1.396(4) . ?
C4 N1 1.406(3) . ?
C5 C6 1.390(4) . ?
C5 C10 1.508(3) . ?
C6 N2 1.397(3) . ?
C6 C7 1.424(4) . ?
C7 C8 1.372(4) . ?
C7 H7 0.9300 . ?
C8 C9 1.412(4) . ?
C8 H8 0.9300 . ?
C9 N2 1.338(4) . ?
C9 H9 0.9300 . ?
C10 C15 1.390(4) . ?
C10 C11 1.392(4) . ?
C11 C14 1.399(4) . ?
C11 H11 0.9300 . ?
C12 C13 1.380(4) . ?
C12 C15 1.384(4) . ?
C12 H12 0.9300 . ?
C13 C14 1.389(4) . ?
C13 N3 1.436(3) . ?
C14 H14 0.9300 . ?
C15 H15 0.9300 . ?
C16 N4 1.323(3) . ?
C16 N3 1.349(3) . ?
C16 H16 0.9300 . ?
C17 C18 1.342(4) . ?
C17 N3 1.387(4) . ?
C17 H17 0.9300 . ?
C18 N4 1.380(4) . ?
C18 H18 0.9300 . ?
C19 C20 1.500(4) . ?
C19 H19A 0.9600 . ?
C19 H19B 0.9600 . ?
C19 H19C 0.9600 . ?
C20 O1 1.264(3) . ?
C20 C21 1.412(4) . ?
C21 C22 1.420(4) . ?
C21 C24 1.429(4) . ?
C22 O2 1.254(3) . ?
C22 C23 1.501(4) . ?
C23 H23A 0.9600 . ?
C23 H23B 0.9600 . ?
C23 H23C 0.9600 . ?
C24 N5 1.147(4) . ?
N1 Cu1 1.966(2) . ?
N2 Cu1 1.948(2) . ?
N4 Cu1 2.245(2) 2_646 ?
O1 Cu1 1.9732(18) . ?
O2 Cu1 1.9931(19) . ?
Cu1 N4 2.245(2) 2_656 ?
C25 N6 1.332(4) . ?
C25 C26 1.407(4) . ?
C25 H25 0.9300 . ?
C26 C27 1.358(4) . ?
C26 H26 0.9300 . ?
C27 C28 1.423(4) . ?
C27 H27 0.9300 . ?
C28 C29 1.386(4) . ?
C28 N6 1.402(3) . ?
C29 C30 1.395(4) . ?
C29 C34 1.505(3) . ?
C30 N7 1.393(3) . ?
C30 C31 1.423(4) . ?
C31 C32 1.372(4) . ?
C31 H31 0.9300 . ?
C32 C33 1.402(4) . ?
C32 H32 0.9300 . ?
C33 N7 1.338(3) . ?
C33 H33 0.9300 . ?
C34 C39 1.386(4) . ?
C34 C35 1.393(3) . ?
C35 C36 1.370(4) . ?
C35 H35 0.9300 . ?
C36 C37 1.388(4) . ?
C36 H36 0.9300 . ?
C37 C38 1.383(4) . ?
C37 N8 1.434(3) . ?
C38 C39 1.386(4) . ?
C38 H38 0.9300 . ?
C39 H39 0.9300 . ?
C40 N9 1.309(3) . ?
C40 N8 1.350(3) . ?
C40 H40 0.9300 . ?
C41 C42 1.351(4) . ?
C41 N8 1.374(3) . ?
C41 H41 0.9300 . ?
C42 N9 1.366(4) . ?
C42 H42 0.9300 . ?
C43 C44 1.501(4) . ?
C43 H43A 0.9600 . ?
C43 H43B 0.9600 . ?
C43 H43C 0.9600 . ?
C44 O3 1.257(3) . ?
C44 C45 1.416(4) . ?
C45 C46 1.417(4) . ?
C45 C48 1.431(4) . ?
C46 O4 1.256(3) . ?
C46 C47 1.496(4) . ?
C47 H47A 0.9600 . ?
C47 H47B 0.9600 . ?
C47 H47C 0.9600 . ?
C48 N10 1.144(4) . ?
N6 Cu2 1.968(2) . ?
N7 Cu2 1.957(2) . ?
N9 Cu2 2.302(2) 2_546 ?
O3 Cu2 1.9694(19) . ?
O4 Cu2 1.9930(19) . ?
Cu2 N9 2.302(2) 2_556 ?
